data_4038303
loop_
_publ_author_name
'Li, Zhi-Min'
'Tan, Yingfei'
'Ma, You-Ping'
'Cao, Xiao-Ping'
'Chow, Hak-Fun'
'Kuck, Dietmar'

_publ_section_title
;
 Chiral Derivatives of 2-Aminotribenzotriquinacene: Synthesis and Optical
 Resolution.
;
_journal_name_full 'The Journal of organic chemistry'
_journal_paper_doi 10.1021/acs.joc.0c00396
_journal_year 2020
_chemical_formula_moiety 'C28 H26 Br N O, C H Cl3'
_chemical_formula_sum 'C29 H27 Br Cl3 N O'
_chemical_formula_weight 591.77
_space_group_crystal_system monoclinic
_space_group_IT_number 14
_space_group_name_Hall '-P 2ybc'
_space_group_name_H-M_alt 'P 1 21/c 1'
_atom_sites_solution_hydrogens geom
_atom_sites_solution_primary direct
_audit_creation_date 2020-03-20
_audit_creation_method
;
Olex2 1.3
(compiled 2020.02.04 svn.rd84adfe8 for OlexSys, GUI svn.r6032)
;
_cell_angle_alpha 90
_cell_angle_beta 99.729(5)
_cell_angle_gamma 90
_cell_formula_units_Z 4
_cell_length_a 12.5810(5)
_cell_length_b 8.4554(4)
_cell_length_c 25.9438(11)
_cell_measurement_reflns_used 1948
_cell_measurement_temperature 293.7(3)
_cell_measurement_theta_max 23.4670
_cell_measurement_theta_min 3.9910
_cell_volume 2720.1(2)
_computing_cell_refinement
;
CrysAlisPro, Agilent Technologies,
Version 1.171.36.28 (release 01-02-2013 CrysAlis171 .NET)
(compiled Feb  1 2013,16:14:44)
;
_computing_data_collection
;
CrysAlisPro, Agilent Technologies,
Version 1.171.36.28 (release 01-02-2013 CrysAlis171 .NET)
(compiled Feb  1 2013,16:14:44)
;
_computing_data_reduction
;
CrysAlisPro, Agilent Technologies,
Version 1.171.36.28 (release 01-02-2013 CrysAlis171 .NET)
(compiled Feb  1 2013,16:14:44)
;
_computing_molecular_graphics 'Olex2 1.3 (Dolomanov et al., 2009)'
_computing_publication_material 'Olex2 1.3 (Dolomanov et al., 2009)'
_computing_structure_refinement 'SHELXL 2018/3 (Sheldrick, 2015)'
_computing_structure_solution 'SHELXS  (Sheldrick, 2008)'
_diffrn_ambient_temperature 293.7(3)
_diffrn_detector_area_resol_mean 16.0733
_diffrn_measured_fraction_theta_full 0.997
_diffrn_measured_fraction_theta_max 0.997
_diffrn_measurement_details
;
#__ type_ start__ end____ width___ exp.time_
  1 omega -100.00  -64.00   1.0000    8.0000
omega____ theta____ kappa____ phi______ frames
    -      -19.5055  178.0000 -120.0000 36

#__ type_ start__ end____ width___ exp.time_
  2 omega  -92.00  -62.00   1.0000    8.0000
omega____ theta____ kappa____ phi______ frames
    -      -19.5055  178.0000  150.0000 30

#__ type_ start__ end____ width___ exp.time_
  3 omega  -10.00   23.00   1.0000    8.0000
omega____ theta____ kappa____ phi______ frames
    -       22.7867  -99.0000   30.0000 33

#__ type_ start__ end____ width___ exp.time_
  4 omega  -41.00   99.00   1.0000    8.0000
omega____ theta____ kappa____ phi______ frames
    -       22.7867   19.0000  -90.0000 140
;
_diffrn_measurement_device_type 'SuperNova, Dual, Cu at zero, Eos'
_diffrn_measurement_method '\w scans'
_diffrn_orient_matrix_UB_11 0.0366836000
_diffrn_orient_matrix_UB_12 0.0584524000
_diffrn_orient_matrix_UB_13 -0.0057641000
_diffrn_orient_matrix_UB_21 0.0395633000
_diffrn_orient_matrix_UB_22 -0.0288861000
_diffrn_orient_matrix_UB_23 0.0206066000
_diffrn_orient_matrix_UB_31 0.0189891000
_diffrn_orient_matrix_UB_32 -0.0527563000
_diffrn_orient_matrix_UB_33 -0.0176639000
_diffrn_radiation_monochromator mirror
_diffrn_radiation_type 'Mo K\a'
_diffrn_radiation_wavelength 0.71073
_diffrn_reflns_av_R_equivalents 0.0324
_diffrn_reflns_av_unetI/netI 0.0569
_diffrn_reflns_Laue_measured_fraction_full 0.997
_diffrn_reflns_Laue_measured_fraction_max 0.997
_diffrn_reflns_limit_h_max 15
_diffrn_reflns_limit_h_min -7
_diffrn_reflns_limit_k_max 10
_diffrn_reflns_limit_k_min -9
_diffrn_reflns_limit_l_max 29
_diffrn_reflns_limit_l_min -32
_diffrn_reflns_number 10129
_diffrn_reflns_point_group_measured_fraction_full 0.997
_diffrn_reflns_point_group_measured_fraction_max 0.997
_diffrn_reflns_theta_full 25.500
_diffrn_reflns_theta_max 26.022
_diffrn_reflns_theta_min 3.394
_diffrn_source 'SuperNova (Mo) X-ray Source'
_exptl_absorpt_coefficient_mu 1.829
_exptl_absorpt_correction_T_max 1.00000
_exptl_absorpt_correction_T_min 0.80812
_exptl_absorpt_correction_type multi-scan
_exptl_absorpt_process_details
;
CrysAlisPro, Agilent Technologies,
Version 1.171.36.28 (release 01-02-2013 CrysAlis171 .NET)
(compiled Feb  1 2013,16:14:44)
Empirical absorption correction using spherical harmonics,
 implemented in SCALE3 ABSPACK scaling algorithm.
;
_exptl_crystal_colour 'clear light colourless'
_exptl_crystal_colour_lustre clear
_exptl_crystal_colour_modifier light
_exptl_crystal_colour_primary colourless
_exptl_crystal_density_diffrn 1.445
_exptl_crystal_description block
_exptl_crystal_F_000 1208
_exptl_crystal_size_max 0.22
_exptl_crystal_size_mid 0.15
_exptl_crystal_size_min 0.14
_refine_diff_density_max 0.678
_refine_diff_density_min -0.724
_refine_diff_density_rms 0.071
_refine_ls_extinction_method none
_refine_ls_goodness_of_fit_ref 1.030
_refine_ls_hydrogen_treatment constr
_refine_ls_matrix_type full
_refine_ls_number_parameters 321
_refine_ls_number_reflns 5351
_refine_ls_number_restraints 0
_refine_ls_restrained_S_all 1.030
_refine_ls_R_factor_all 0.0964
_refine_ls_R_factor_gt 0.0605
_refine_ls_shift/su_max 0.000
_refine_ls_shift/su_mean 0.000
_refine_ls_structure_factor_coef Fsqd
_refine_ls_weighting_details 'w=1/[\s^2^(Fo^2^)+(0.0714P)^2^+2.7362P] where P=(Fo^2^+2Fc^2^)/3'
_refine_ls_weighting_scheme calc
_refine_ls_wR_factor_gt 0.1444
_refine_ls_wR_factor_ref 0.1681
_reflns_Friedel_coverage 0.000
_reflns_number_gt 3583
_reflns_number_total 5351
_reflns_threshold_expression 'I > 2\s(I)'
_cod_data_source_file jo0c00396_si_003.cif
_cod_data_source_block lizm_1219_2
_cod_original_cell_volume 2720.2(2)
_cod_database_code 4038303
_shelx_shelxl_version_number 2018/3
_shelx_space_group_comment
;
The symmetry employed for this shelxl refinement is uniquely defined
by the following loop, which should always be used as a source of
symmetry information in preference to the above space-group names.
They are only intended as comments.
;
_reflns_odcompleteness_completeness 99.61
_reflns_odcompleteness_iscentric 1
_reflns_odcompleteness_theta 26.32
_olex2_refinement_description
;
1. Fixed Uiso
 At 1.2 times of:
  All C(H) groups, All N(H) groups
 At 1.5 times of:
  All C(H,H,H) groups
2.a Ternary CH refined with riding coordinates:
 C29(H29)
2.b Aromatic/amide H refined with riding coordinates:
 N1(H1), C2(H2), C3(H3), C4(H4), C5(H5), C9(H9), C10(H10), C11(H11), C12(H12),
 C19(H19), C22(H22)
2.c Idealised Me refined as rotating group:
 C23(H23A,H23B,H23C), C24(H24A,H24B,H24C), C25(H25A,H25B,H25C), C26(H26A,H26B,
 H26C), C28(H28A,H28B,H28C)
;
_olex2_date_sample_data_collection 2016-12-20
_olex2_submission_special_instructions 'No special instructions were received'

loop_
_space_group_symop_operation_xyz
'x, y, z'
'-x, y+1/2, -z+1/2'
'-x, -y, -z'
'x, -y-1/2, z-1/2'

loop_
_atom_site_label
_atom_site_type_symbol
_atom_site_fract_x
_atom_site_fract_y
_atom_site_fract_z
_atom_site_U_iso_or_equiv
_atom_site_adp_type
_atom_site_occupancy
_atom_site_site_symmetry_order
_atom_site_calc_flag
_atom_site_refinement_flags_posn
_atom_site_refinement_flags_adp
_atom_site_refinement_flags_occupancy
_atom_site_disorder_assembly
_atom_site_disorder_group
Br1 Br 0.22330(4) 0.04856(7) 0.24844(2) 0.0594(2) Uani 1 1 d . . . . .
O1 O 0.5850(2) -0.1525(4) 0.22502(12) 0.0475(7) Uani 1 1 d . . . . .
N1 N 0.4571(3) 0.0362(4) 0.22490(13) 0.0390(8) Uani 1 1 d . . . . .
H1 H 0.441430 0.124040 0.238559 0.047 Uiso 1 1 calc R U . . .
C1 C 0.1190(3) -0.4209(5) 0.08678(16) 0.0414(10) Uani 1 1 d . . . . .
C2 C 0.0387(4) -0.4306(6) 0.11776(19) 0.0560(13) Uani 1 1 d . . . . .
H2 H 0.003704 -0.339692 0.126208 0.067 Uiso 1 1 calc R U . . .
C3 C 0.0116(4) -0.5759(7) 0.1357(2) 0.0639(15) Uani 1 1 d . . . . .
H3 H -0.042101 -0.583164 0.156228 0.077 Uiso 1 1 calc R U . . .
C4 C 0.0636(4) -0.7102(7) 0.1234(2) 0.0661(15) Uani 1 1 d . . . . .
H4 H 0.045469 -0.807676 0.136143 0.079 Uiso 1 1 calc R U . . .
C5 C 0.1421(4) -0.7017(6) 0.0926(2) 0.0587(13) Uani 1 1 d . . . . .
H5 H 0.176558 -0.793012 0.084066 0.070 Uiso 1 1 calc R U . . .
C6 C 0.1694(4) -0.5553(5) 0.07413(16) 0.0431(10) Uani 1 1 d . . . . .
C7 C 0.2540(4) -0.5221(5) 0.04009(16) 0.0421(10) Uani 1 1 d . . . . .
C8 C 0.3672(4) -0.5480(5) 0.06842(16) 0.0426(10) Uani 1 1 d . . . . .
C9 C 0.4125(4) -0.6916(6) 0.0865(2) 0.0568(13) Uani 1 1 d . . . . .
H9 H 0.371907 -0.783974 0.081572 0.068 Uiso 1 1 calc R U . . .
C10 C 0.5189(4) -0.6962(7) 0.1121(2) 0.0658(14) Uani 1 1 d . . . . .
H10 H 0.549742 -0.791616 0.124663 0.079 Uiso 1 1 calc R U . . .
C11 C 0.5788(4) -0.5578(7) 0.1189(2) 0.0639(14) Uani 1 1 d . . . . .
H11 H 0.649951 -0.561178 0.135929 0.077 Uiso 1 1 calc R U . . .
C12 C 0.5347(4) -0.4170(6) 0.10079(19) 0.0547(12) Uani 1 1 d . . . . .
H12 H 0.575881 -0.325166 0.105231 0.066 Uiso 1 1 calc R U . . .
C13 C 0.4270(3) -0.4107(5) 0.07548(15) 0.0406(10) Uani 1 1 d . . . . .
C14 C 0.3609(3) -0.2658(5) 0.05628(15) 0.0406(10) Uani 1 1 d . . . . .
C15 C 0.3375(3) -0.1724(5) 0.10334(15) 0.0356(9) Uani 1 1 d . . . . .
C16 C 0.2300(3) -0.1797(5) 0.10865(16) 0.0374(9) Uani 1 1 d . . . . .
C17 C 0.1622(3) -0.2719(5) 0.06519(16) 0.0422(10) Uani 1 1 d . . . . .
C18 C 0.2465(4) -0.3344(5) 0.03063(15) 0.0446(11) Uani 1 1 d . . . . .
C19 C 0.1965(3) -0.1084(5) 0.15091(17) 0.0408(10) Uani 1 1 d . . . . .
H19 H 0.123932 -0.108760 0.154034 0.049 Uiso 1 1 calc R U . . .
C20 C 0.2714(3) -0.0366(5) 0.18847(17) 0.0399(10) Uani 1 1 d . . . . .
C21 C 0.3805(3) -0.0288(5) 0.18438(16) 0.0355(9) Uani 1 1 d . . . . .
C22 C 0.4119(3) -0.0959(5) 0.14047(15) 0.0371(9) Uani 1 1 d . . . . .
H22 H 0.483500 -0.089479 0.135954 0.044 Uiso 1 1 calc R U . . .
C23 C 0.2325(4) -0.6248(7) -0.00987(18) 0.0637(14) Uani 1 1 d . . . . .
H23A H 0.284626 -0.600094 -0.031758 0.096 Uiso 1 1 calc R U . . .
H23B H 0.161352 -0.603580 -0.028503 0.096 Uiso 1 1 calc R U . . .
H23C H 0.238255 -0.734614 -0.000374 0.096 Uiso 1 1 calc R U . . .
C24 C 0.0700(4) -0.1684(7) 0.0371(2) 0.0656(14) Uani 1 1 d . . . . .
H24A H 0.029850 -0.226449 0.008429 0.098 Uiso 1 1 calc R U . . .
H24B H 0.099421 -0.074670 0.024061 0.098 Uiso 1 1 calc R U . . .
H24C H 0.023217 -0.139482 0.061157 0.098 Uiso 1 1 calc R U . . .
C25 C 0.4195(4) -0.1621(7) 0.02158(18) 0.0624(14) Uani 1 1 d . . . . .
H25A H 0.376586 -0.070448 0.010609 0.094 Uiso 1 1 calc R U . . .
H25B H 0.430919 -0.221323 -0.008581 0.094 Uiso 1 1 calc R U . . .
H25C H 0.487861 -0.129537 0.040982 0.094 Uiso 1 1 calc R U . . .
C26 C 0.2157(5) -0.2931(7) -0.02692(17) 0.0695(16) Uani 1 1 d . . . . .
H26A H 0.143400 -0.328196 -0.039513 0.104 Uiso 1 1 calc R U . . .
H26B H 0.264360 -0.344387 -0.046361 0.104 Uiso 1 1 calc R U . . .
H26C H 0.219854 -0.180663 -0.031261 0.104 Uiso 1 1 calc R U . . .
C27 C 0.5537(3) -0.0311(5) 0.24364(15) 0.0365(9) Uani 1 1 d . . . . .
C28 C 0.6200(4) 0.0496(6) 0.28952(18) 0.0547(12) Uani 1 1 d . . . . .
H28A H 0.637330 0.154758 0.279753 0.082 Uiso 1 1 calc R U . . .
H28B H 0.685311 -0.008910 0.300418 0.082 Uiso 1 1 calc R U . . .
H28C H 0.579769 0.054620 0.317806 0.082 Uiso 1 1 calc R U . . .
Cl1 Cl 0.06340(14) -0.6044(4) 0.28550(8) 0.1308(9) Uani 1 1 d . . . . .
Cl2 Cl 0.2189(2) -0.6253(5) 0.37595(10) 0.1943(16) Uani 1 1 d . . . . .
Cl3 Cl 0.2103(3) -0.3532(3) 0.31179(15) 0.1839(15) Uani 1 1 d . . . . .
C29 C 0.1935(4) -0.5554(7) 0.3135(2) 0.0689(15) Uani 1 1 d . . . . .
H29 H 0.243672 -0.605471 0.293401 0.083 Uiso 1 1 calc R U . . .

loop_
_atom_site_aniso_label
_atom_site_aniso_U_11
_atom_site_aniso_U_22
_atom_site_aniso_U_33
_atom_site_aniso_U_23
_atom_site_aniso_U_13
_atom_site_aniso_U_12
Br1 0.0477(3) 0.0639(4) 0.0702(4) -0.0259(3) 0.0202(2) -0.0063(3)
O1 0.0438(16) 0.0399(17) 0.0566(18) -0.0099(15) 0.0020(14) 0.0055(15)
N1 0.0377(18) 0.0320(18) 0.0465(19) -0.0114(16) 0.0050(16) 0.0001(17)
C1 0.039(2) 0.043(3) 0.038(2) -0.002(2) -0.0054(18) -0.008(2)
C2 0.045(3) 0.060(3) 0.064(3) -0.011(3) 0.011(2) -0.008(3)
C3 0.055(3) 0.077(4) 0.062(3) 0.001(3) 0.014(3) -0.020(3)
C4 0.066(3) 0.061(3) 0.071(3) 0.017(3) 0.010(3) -0.022(3)
C5 0.060(3) 0.041(3) 0.075(3) 0.007(3) 0.009(3) -0.007(3)
C6 0.044(2) 0.044(3) 0.039(2) -0.005(2) -0.0012(19) -0.008(2)
C7 0.047(2) 0.043(2) 0.036(2) -0.0081(19) 0.0042(19) -0.008(2)
C8 0.048(2) 0.041(2) 0.040(2) -0.004(2) 0.0106(19) 0.001(2)
C9 0.060(3) 0.041(3) 0.069(3) -0.004(2) 0.012(3) -0.003(3)
C10 0.065(3) 0.058(3) 0.074(3) -0.002(3) 0.010(3) 0.017(3)
C11 0.047(3) 0.075(4) 0.069(3) -0.016(3) 0.005(2) 0.011(3)
C12 0.047(3) 0.056(3) 0.062(3) -0.016(3) 0.015(2) -0.007(3)
C13 0.043(2) 0.047(3) 0.033(2) -0.0077(19) 0.0107(18) -0.002(2)
C14 0.047(2) 0.040(2) 0.035(2) 0.0002(19) 0.0080(18) -0.012(2)
C15 0.041(2) 0.029(2) 0.036(2) 0.0030(17) 0.0034(17) -0.0007(19)
C16 0.036(2) 0.027(2) 0.045(2) 0.0047(18) -0.0032(18) -0.0006(19)
C17 0.041(2) 0.039(2) 0.042(2) 0.0035(19) -0.0067(19) -0.001(2)
C18 0.053(3) 0.047(3) 0.031(2) 0.0012(19) -0.0009(19) -0.009(2)
C19 0.031(2) 0.036(2) 0.053(2) -0.003(2) 0.0014(19) 0.0006(19)
C20 0.039(2) 0.029(2) 0.052(2) -0.0022(19) 0.0094(19) 0.002(2)
C21 0.036(2) 0.026(2) 0.044(2) -0.0024(17) 0.0027(18) -0.0010(18)
C22 0.034(2) 0.034(2) 0.043(2) 0.0008(18) 0.0065(18) -0.0027(19)
C23 0.074(3) 0.066(3) 0.050(3) -0.021(3) 0.008(3) -0.014(3)
C24 0.053(3) 0.060(3) 0.073(3) 0.010(3) -0.019(3) 0.008(3)
C25 0.079(3) 0.065(3) 0.047(3) 0.006(2) 0.021(3) -0.025(3)
C26 0.087(4) 0.079(4) 0.038(3) 0.012(3) -0.006(3) -0.015(3)
C27 0.036(2) 0.039(2) 0.036(2) -0.0022(19) 0.0089(17) -0.005(2)
C28 0.049(3) 0.065(3) 0.049(3) -0.017(2) 0.004(2) -0.004(3)
Cl1 0.0661(10) 0.215(3) 0.1128(15) -0.0309(17) 0.0183(10) -0.0105(14)
Cl2 0.141(2) 0.322(5) 0.1229(19) 0.082(2) 0.0302(16) 0.091(3)
Cl3 0.199(3) 0.0812(15) 0.305(4) -0.041(2) 0.138(3) -0.0210(18)
C29 0.059(3) 0.065(4) 0.089(4) 0.003(3) 0.031(3) 0.000(3)

loop_
_atom_type_symbol
_atom_type_description
_atom_type_scat_dispersion_real
_atom_type_scat_dispersion_imag
_atom_type_scat_source
C C 0.0033 0.0016 'International Tables Vol C Tables 4.2.6.8 and 6.1.1.4'
H H 0.0000 0.0000 'International Tables Vol C Tables 4.2.6.8 and 6.1.1.4'
Br Br -0.2901 2.4595 'International Tables Vol C Tables 4.2.6.8 and 6.1.1.4'
Cl Cl 0.1484 0.1585 'International Tables Vol C Tables 4.2.6.8 and 6.1.1.4'
N N 0.0061 0.0033 'International Tables Vol C Tables 4.2.6.8 and 6.1.1.4'
O O 0.0106 0.0060 'International Tables Vol C Tables 4.2.6.8 and 6.1.1.4'

loop_
_geom_angle_atom_site_label_1
_geom_angle_atom_site_label_2
_geom_angle_atom_site_label_3
_geom_angle
_geom_angle_site_symmetry_1
_geom_angle_site_symmetry_3
_geom_angle_publ_flag
C21 N1 H1 117.9 . . ?
C27 N1 H1 117.9 . . ?
C27 N1 C21 124.1(3) . . ?
C2 C1 C17 127.0(4) . . ?
C6 C1 C2 120.0(4) . . ?
C6 C1 C17 113.1(4) . . ?
C1 C2 H2 120.3 . . ?
C3 C2 C1 119.5(5) . . ?
C3 C2 H2 120.3 . . ?
C2 C3 H3 119.9 . . ?
C4 C3 C2 120.3(5) . . ?
C4 C3 H3 119.9 . . ?
C3 C4 H4 119.7 . . ?
C3 C4 C5 120.6(5) . . ?
C5 C4 H4 119.7 . . ?
C4 C5 H5 120.3 . . ?
C4 C5 C6 119.4(5) . . ?
C6 C5 H5 120.3 . . ?
C1 C6 C5 120.3(4) . . ?
C1 C6 C7 112.6(4) . . ?
C5 C6 C7 127.0(4) . . ?
C6 C7 C18 104.0(4) . . ?
C6 C7 C23 110.1(4) . . ?
C8 C7 C6 112.8(3) . . ?
C8 C7 C18 104.2(3) . . ?
C8 C7 C23 110.2(4) . . ?
C23 C7 C18 115.4(4) . . ?
C9 C8 C7 126.3(4) . . ?
C13 C8 C7 113.1(4) . . ?
C13 C8 C9 120.5(4) . . ?
C8 C9 H9 120.3 . . ?
C8 C9 C10 119.5(5) . . ?
C10 C9 H9 120.3 . . ?
C9 C10 H10 120.2 . . ?
C11 C10 C9 119.7(5) . . ?
C11 C10 H10 120.2 . . ?
C10 C11 H11 119.6 . . ?
C12 C11 C10 120.9(5) . . ?
C12 C11 H11 119.6 . . ?
C11 C12 H12 120.0 . . ?
C11 C12 C13 119.9(5) . . ?
C13 C12 H12 120.0 . . ?
C8 C13 C12 119.5(4) . . ?
C8 C13 C14 112.3(4) . . ?
C12 C13 C14 128.1(4) . . ?
C13 C14 C15 109.0(3) . . ?
C13 C14 C18 104.5(3) . . ?
C13 C14 C25 111.3(4) . . ?
C15 C14 C18 103.9(3) . . ?
C15 C14 C25 110.6(4) . . ?
C25 C14 C18 117.0(4) . . ?
C16 C15 C14 112.4(4) . . ?
C16 C15 C22 120.6(4) . . ?
C22 C15 C14 126.9(4) . . ?
C15 C16 C17 112.8(4) . . ?
C19 C16 C15 119.7(4) . . ?
C19 C16 C17 127.6(4) . . ?
C1 C17 C18 104.3(3) . . ?
C1 C17 C24 111.1(4) . . ?
C16 C17 C1 110.2(3) . . ?
C16 C17 C18 104.2(3) . . ?
C16 C17 C24 110.3(4) . . ?
C24 C17 C18 116.3(4) . . ?
C14 C18 C7 105.7(3) . . ?
C14 C18 C17 106.6(3) . . ?
C17 C18 C7 105.7(3) . . ?
C26 C18 C7 112.1(4) . . ?
C26 C18 C14 113.0(4) . . ?
C26 C18 C17 113.2(4) . . ?
C16 C19 H19 120.3 . . ?
C20 C19 C16 119.4(4) . . ?
C20 C19 H19 120.3 . . ?
C19 C20 Br1 118.1(3) . . ?
C19 C20 C21 122.1(4) . . ?
C21 C20 Br1 119.8(3) . . ?
C20 C21 N1 121.2(4) . . ?
C22 C21 N1 121.2(4) . . ?
C22 C21 C20 117.5(4) . . ?
C15 C22 C21 120.6(4) . . ?
C15 C22 H22 119.7 . . ?
C21 C22 H22 119.7 . . ?
C7 C23 H23A 109.5 . . ?
C7 C23 H23B 109.5 . . ?
C7 C23 H23C 109.5 . . ?
H23A C23 H23B 109.5 . . ?
H23A C23 H23C 109.5 . . ?
H23B C23 H23C 109.5 . . ?
C17 C24 H24A 109.5 . . ?
C17 C24 H24B 109.5 . . ?
C17 C24 H24C 109.5 . . ?
H24A C24 H24B 109.5 . . ?
H24A C24 H24C 109.5 . . ?
H24B C24 H24C 109.5 . . ?
C14 C25 H25A 109.5 . . ?
C14 C25 H25B 109.5 . . ?
C14 C25 H25C 109.5 . . ?
H25A C25 H25B 109.5 . . ?
H25A C25 H25C 109.5 . . ?
H25B C25 H25C 109.5 . . ?
C18 C26 H26A 109.5 . . ?
C18 C26 H26B 109.5 . . ?
C18 C26 H26C 109.5 . . ?
H26A C26 H26B 109.5 . . ?
H26A C26 H26C 109.5 . . ?
H26B C26 H26C 109.5 . . ?
O1 C27 N1 122.5(4) . . ?
O1 C27 C28 121.4(4) . . ?
N1 C27 C28 116.0(4) . . ?
C27 C28 H28A 109.5 . . ?
C27 C28 H28B 109.5 . . ?
C27 C28 H28C 109.5 . . ?
H28A C28 H28B 109.5 . . ?
H28A C28 H28C 109.5 . . ?
H28B C28 H28C 109.5 . . ?
Cl1 C29 H29 108.8 . . ?
Cl2 C29 Cl1 109.2(3) . . ?
Cl2 C29 Cl3 111.4(4) . . ?
Cl2 C29 H29 108.8 . . ?
Cl3 C29 Cl1 109.8(4) . . ?
Cl3 C29 H29 108.8 . . ?

loop_
_geom_bond_atom_site_label_1
_geom_bond_atom_site_label_2
_geom_bond_distance
_geom_bond_site_symmetry_2
_geom_bond_publ_flag
Br1 C20 1.904(4) . ?
O1 C27 1.227(5) . ?
N1 H1 0.8600 . ?
N1 C21 1.411(5) . ?
N1 C27 1.356(5) . ?
C1 C2 1.396(6) . ?
C1 C6 1.368(6) . ?
C1 C17 1.516(6) . ?
C2 H2 0.9300 . ?
C2 C3 1.377(7) . ?
C3 H3 0.9300 . ?
C3 C4 1.375(8) . ?
C4 H4 0.9300 . ?
C4 C5 1.375(7) . ?
C5 H5 0.9300 . ?
C5 C6 1.392(6) . ?
C6 C7 1.519(6) . ?
C7 C8 1.504(6) . ?
C7 C18 1.606(6) . ?
C7 C23 1.546(6) . ?
C8 C9 1.389(6) . ?
C8 C13 1.378(6) . ?
C9 H9 0.9300 . ?
C9 C10 1.391(7) . ?
C10 H10 0.9300 . ?
C10 C11 1.386(7) . ?
C11 H11 0.9300 . ?
C11 C12 1.363(7) . ?
C12 H12 0.9300 . ?
C12 C13 1.402(6) . ?
C13 C14 1.518(6) . ?
C14 C15 1.524(6) . ?
C14 C18 1.590(6) . ?
C14 C25 1.532(6) . ?
C15 C16 1.384(5) . ?
C15 C22 1.385(5) . ?
C16 C17 1.511(6) . ?
C16 C19 1.378(6) . ?
C17 C18 1.591(6) . ?
C17 C24 1.535(6) . ?
C18 C26 1.518(6) . ?
C19 H19 0.9300 . ?
C19 C20 1.377(6) . ?
C20 C21 1.396(6) . ?
C21 C22 1.388(5) . ?
C22 H22 0.9300 . ?
C23 H23A 0.9600 . ?
C23 H23B 0.9600 . ?
C23 H23C 0.9600 . ?
C24 H24A 0.9600 . ?
C24 H24B 0.9600 . ?
C24 H24C 0.9600 . ?
C25 H25A 0.9600 . ?
C25 H25B 0.9600 . ?
C25 H25C 0.9600 . ?
C26 H26A 0.9600 . ?
C26 H26B 0.9600 . ?
C26 H26C 0.9600 . ?
C27 C28 1.498(6) . ?
C28 H28A 0.9600 . ?
C28 H28B 0.9600 . ?
C28 H28C 0.9600 . ?
Cl1 C29 1.726(6) . ?
Cl2 C29 1.703(6) . ?
Cl3 C29 1.724(6) . ?
C29 H29 0.9800 . ?

loop_
_geom_torsion_atom_site_label_1
_geom_torsion_atom_site_label_2
_geom_torsion_atom_site_label_3
_geom_torsion_atom_site_label_4
_geom_torsion
_geom_torsion_site_symmetry_1
_geom_torsion_site_symmetry_2
_geom_torsion_site_symmetry_3
_geom_torsion_site_symmetry_4
_geom_torsion_publ_flag
Br1 C20 C21 N1 2.3(5) . . . . ?
Br1 C20 C21 C22 178.5(3) . . . . ?
N1 C21 C22 C15 173.9(4) . . . . ?
C1 C2 C3 C4 0.3(8) . . . . ?
C1 C6 C7 C8 110.2(4) . . . . ?
C1 C6 C7 C18 -2.1(5) . . . . ?
C1 C6 C7 C23 -126.3(4) . . . . ?
C1 C17 C18 C7 -5.7(4) . . . . ?
C1 C17 C18 C14 -117.8(4) . . . . ?
C1 C17 C18 C26 117.4(4) . . . . ?
C2 C1 C6 C5 -0.8(7) . . . . ?
C2 C1 C6 C7 179.8(4) . . . . ?
C2 C1 C17 C16 71.8(5) . . . . ?
C2 C1 C17 C18 -176.9(4) . . . . ?
C2 C1 C17 C24 -50.8(6) . . . . ?
C2 C3 C4 C5 -0.9(8) . . . . ?
C3 C4 C5 C6 0.6(8) . . . . ?
C4 C5 C6 C1 0.3(7) . . . . ?
C4 C5 C6 C7 179.5(4) . . . . ?
C5 C6 C7 C8 -69.2(6) . . . . ?
C5 C6 C7 C18 178.6(4) . . . . ?
C5 C6 C7 C23 54.4(6) . . . . ?
C6 C1 C2 C3 0.6(7) . . . . ?
C6 C1 C17 C16 -106.6(4) . . . . ?
C6 C1 C17 C18 4.8(5) . . . . ?
C6 C1 C17 C24 130.9(4) . . . . ?
C6 C7 C8 C9 66.1(6) . . . . ?
C6 C7 C8 C13 -114.1(4) . . . . ?
C6 C7 C18 C14 117.6(3) . . . . ?
C6 C7 C18 C17 4.8(4) . . . . ?
C6 C7 C18 C26 -119.0(4) . . . . ?
C7 C8 C9 C10 180.0(4) . . . . ?
C7 C8 C13 C12 -179.2(4) . . . . ?
C7 C8 C13 C14 4.1(5) . . . . ?
C8 C7 C18 C14 -0.8(4) . . . . ?
C8 C7 C18 C17 -113.6(3) . . . . ?
C8 C7 C18 C26 122.7(4) . . . . ?
C8 C9 C10 C11 -0.6(8) . . . . ?
C8 C13 C14 C15 106.2(4) . . . . ?
C8 C13 C14 C18 -4.4(4) . . . . ?
C8 C13 C14 C25 -131.6(4) . . . . ?
C9 C8 C13 C12 0.5(6) . . . . ?
C9 C8 C13 C14 -176.1(4) . . . . ?
C9 C10 C11 C12 0.1(8) . . . . ?
C10 C11 C12 C13 0.7(8) . . . . ?
C11 C12 C13 C8 -1.0(6) . . . . ?
C11 C12 C13 C14 175.1(4) . . . . ?
C12 C13 C14 C15 -70.1(5) . . . . ?
C12 C13 C14 C18 179.4(4) . . . . ?
C12 C13 C14 C25 52.2(6) . . . . ?
C13 C8 C9 C10 0.2(7) . . . . ?
C13 C14 C15 C16 -109.9(4) . . . . ?
C13 C14 C15 C22 65.4(5) . . . . ?
C13 C14 C18 C7 2.9(4) . . . . ?
C13 C14 C18 C17 115.0(3) . . . . ?
C13 C14 C18 C26 -120.0(4) . . . . ?
C14 C15 C16 C17 -2.6(5) . . . . ?
C14 C15 C16 C19 176.6(4) . . . . ?
C14 C15 C22 C21 -173.3(4) . . . . ?
C15 C14 C18 C7 -111.2(4) . . . . ?
C15 C14 C18 C17 0.9(4) . . . . ?
C15 C14 C18 C26 125.8(4) . . . . ?
C15 C16 C17 C1 114.4(4) . . . . ?
C15 C16 C17 C18 3.0(5) . . . . ?
C15 C16 C17 C24 -122.6(4) . . . . ?
C15 C16 C19 C20 -2.8(6) . . . . ?
C16 C15 C22 C21 1.7(6) . . . . ?
C16 C17 C18 C7 109.9(3) . . . . ?
C16 C17 C18 C14 -2.2(4) . . . . ?
C16 C17 C18 C26 -127.0(4) . . . . ?
C16 C19 C20 Br1 -176.0(3) . . . . ?
C16 C19 C20 C21 2.2(7) . . . . ?
C17 C1 C2 C3 -177.7(4) . . . . ?
C17 C1 C6 C5 177.6(4) . . . . ?
C17 C1 C6 C7 -1.8(5) . . . . ?
C17 C16 C19 C20 176.3(4) . . . . ?
C18 C7 C8 C9 178.3(4) . . . . ?
C18 C7 C8 C13 -1.9(4) . . . . ?
C18 C14 C15 C16 1.0(5) . . . . ?
C18 C14 C15 C22 176.4(4) . . . . ?
C19 C16 C17 C1 -64.7(5) . . . . ?
C19 C16 C17 C18 -176.1(4) . . . . ?
C19 C16 C17 C24 58.3(6) . . . . ?
C19 C20 C21 N1 -175.9(4) . . . . ?
C19 C20 C21 C22 0.3(6) . . . . ?
C20 C21 C22 C15 -2.3(6) . . . . ?
C21 N1 C27 O1 3.4(6) . . . . ?
C21 N1 C27 C28 -175.4(4) . . . . ?
C22 C15 C16 C17 -178.3(4) . . . . ?
C22 C15 C16 C19 0.9(6) . . . . ?
C23 C7 C8 C9 -57.3(6) . . . . ?
C23 C7 C8 C13 122.5(4) . . . . ?
C23 C7 C18 C14 -121.8(4) . . . . ?
C23 C7 C18 C17 125.5(4) . . . . ?
C23 C7 C18 C26 1.7(6) . . . . ?
C24 C17 C18 C7 -128.4(4) . . . . ?
C24 C17 C18 C14 119.4(4) . . . . ?
C24 C17 C18 C26 -5.4(6) . . . . ?
C25 C14 C15 C16 127.4(4) . . . . ?
C25 C14 C15 C22 -57.2(6) . . . . ?
C25 C14 C18 C7 126.5(4) . . . . ?
C25 C14 C18 C17 -121.4(4) . . . . ?
C25 C14 C18 C26 3.6(6) . . . . ?
C27 N1 C21 C20 134.4(4) . . . . ?
C27 N1 C21 C22 -41.6(6) . . . . ?
